data_7122298
loop_
_publ_author_name
'Iyer, Akila'
'Ahuja, Sapna'
'Jockusch, Steffen'
'Ugrinov, Angel'
'Sivaguru, Jayaraman'

_publ_section_title
;
 Conjugate addition from the excited state.
;
_journal_issue 78
_journal_name_full 'Chemical communications (Cambridge, England)'
_journal_page_first 11021
_journal_page_last 11024
_journal_paper_doi 10.1039/c8cc05924a
_journal_volume 54
_journal_year 2018
_chemical_formula_moiety 'C25 H23 N3 O2 S'
_chemical_formula_sum 'C25 H23 N3 O2 S'
_chemical_formula_weight 429.52
_space_group_crystal_system triclinic
_space_group_IT_number 2
_space_group_name_Hall '-P 1'
_space_group_name_H-M_alt 'P -1'
_symmetry_space_group_name_Hall '-P 1'
_symmetry_space_group_name_H-M 'P -1'
_atom_sites_solution_hydrogens geom
_atom_sites_solution_primary dual
_audit_creation_date 2018-05-30
_audit_creation_method
;
Olex2 1.2
(compiled 2018.05.29 svn.r3508 for OlexSys, GUI svn.r5506)
;
_audit_update_record
;
2018-06-20 deposited with the CCDC.
2018-09-04 downloaded from the CCDC.
;
_cell_angle_alpha 73.208(2)
_cell_angle_beta 79.209(2)
_cell_angle_gamma 78.894(2)
_cell_formula_units_Z 2
_cell_length_a 9.4533(3)
_cell_length_b 10.2640(4)
_cell_length_c 11.7955(4)
_cell_measurement_reflns_used 9962
_cell_measurement_temperature 273(2)
_cell_measurement_theta_max 66.698
_cell_measurement_theta_min 3.954
_cell_volume 1064.58(7)
_computing_cell_refinement 'SAINT V8.38A (?, 2016)'
_computing_data_reduction 'SAINT V8.38A (?, 2016)'
_computing_molecular_graphics 'Olex2 (Dolomanov et al., 2009)'
_computing_publication_material 'Olex2 (Dolomanov et al., 2009)'
_computing_structure_refinement 'ShelXL (Sheldrick, 2015)'
_computing_structure_solution 'ShelXT (Sheldrick, 2015)'
_diffrn_ambient_temperature 273.15
_diffrn_measured_fraction_theta_full 0.990
_diffrn_measured_fraction_theta_max 0.990
_diffrn_measurement_device_type 'Bruker APEX-II CCD'
_diffrn_measurement_method '\f and \w scans'
_diffrn_radiation_type CuK\a
_diffrn_radiation_wavelength 1.54178
_diffrn_reflns_av_R_equivalents 0.0510
_diffrn_reflns_av_unetI/netI 0.0312
_diffrn_reflns_Laue_measured_fraction_full 0.990
_diffrn_reflns_Laue_measured_fraction_max 0.990
_diffrn_reflns_limit_h_max 11
_diffrn_reflns_limit_h_min -11
_diffrn_reflns_limit_k_max 12
_diffrn_reflns_limit_k_min -12
_diffrn_reflns_limit_l_max 14
_diffrn_reflns_limit_l_min -14
_diffrn_reflns_number 22988
_diffrn_reflns_point_group_measured_fraction_full 0.990
_diffrn_reflns_point_group_measured_fraction_max 0.990
_diffrn_reflns_theta_full 66.767
_diffrn_reflns_theta_max 66.767
_diffrn_reflns_theta_min 3.953
_diffrn_standards_number 0
_exptl_absorpt_coefficient_mu 1.570
_exptl_absorpt_correction_T_max 0.7528
_exptl_absorpt_correction_T_min 0.5922
_exptl_absorpt_correction_type multi-scan
_exptl_absorpt_process_details
'SADABS-2016/2 (Bruker,2016/2) was used for absorption correction. wR2(int) was 0.0893 before and 0.0671 after correction. The Ratio of minimum to maximum transmission is 0.7867. The \l/2 correction factor is Not present.'
_exptl_crystal_colour colourless
_exptl_crystal_colour_primary colourless
_exptl_crystal_density_diffrn 1.340
_exptl_crystal_description chunk
_exptl_crystal_F_000 452
_exptl_crystal_size_max 0.22
_exptl_crystal_size_mid 0.185
_exptl_crystal_size_min 0.1
_refine_diff_density_max 0.349
_refine_diff_density_min -0.355
_refine_diff_density_rms 0.052
_refine_ls_extinction_method none
_refine_ls_goodness_of_fit_ref 1.067
_refine_ls_hydrogen_treatment constr
_refine_ls_matrix_type full
_refine_ls_number_parameters 311
_refine_ls_number_reflns 3743
_refine_ls_number_restraints 0
_refine_ls_restrained_S_all 1.067
_refine_ls_R_factor_all 0.0453
_refine_ls_R_factor_gt 0.0394
_refine_ls_shift/su_max 0.001
_refine_ls_shift/su_mean 0.000
_refine_ls_structure_factor_coef Fsqd
_refine_ls_weighting_details 'w=1/[\s^2^(Fo^2^)+(0.0493P)^2^+0.5296P] where P=(Fo^2^+2Fc^2^)/3'
_refine_ls_weighting_scheme calc
_refine_ls_wR_factor_gt 0.1010
_refine_ls_wR_factor_ref 0.1044
_reflns_Friedel_coverage 0.000
_reflns_number_gt 3282
_reflns_number_total 3743
_reflns_threshold_expression 'I > 2\s(I)'
_cod_data_source_file c8cc05924a2.cif
_cod_data_source_block 10f-diastereomer
_cod_depositor_comments 'Adding full bibliography for 7122294--7122301.cif.'
_cod_database_code 7122298
_shelx_shelxl_version_number 2018/3
_shelx_space_group_comment
;
The symmetry employed for this shelxl refinement is uniquely defined
by the following loop, which should always be used as a source of
symmetry information in preference to the above space-group names.
They are only intended as comments.
;
_shelx_estimated_absorpt_t_max 0.859
_shelx_estimated_absorpt_t_min 0.724
_olex2_refinement_description
;
1. Fixed Uiso
 At 1.2 times of:
  All C(H) groups, All C(H,H,H,H) groups
 At 1.5 times of:
  All C(H,H,H) groups
2. Others
 Sof(H1AA)=Sof(H1AB)=Sof(S1B)=Sof(C20B)=Sof(C21B)=Sof(H21B)=Sof(C25B)=
 Sof(H25B)=Sof(C22B)=Sof(H22B)=Sof(C24B)=Sof(H24B)=Sof(C23B)=Sof(H23B)=1-FVAR(1)
 Sof(S1A)=Sof(C22A)=Sof(H22A)=Sof(C21A)=Sof(H21A)=Sof(C20A)=Sof(H1BC)=
 Sof(H1BD)=Sof(C25A)=Sof(H25A)=Sof(C23A)=Sof(H23A)=Sof(C24A)=Sof(H24A)=FVAR(1)
3.a Ternary CH refined with riding coordinates:
 C2(H2)
3.b Secondary CH2 refined with riding coordinates:
 C1(H1BC,H1BD), C1(H1AA,H1AB)
3.c Aromatic/amide H refined with riding coordinates:
 C12(H12), C9(H9), C5(H5), C22A(H22A), C21A(H21A), C15(H15), C6(H6), C8(H8),
 C14(H14), C13(H13), C25A(H25A), C7(H7), C23A(H23A), C24A(H24A), C21B(H21B),
 C25B(H25B), C22B(H22B), C24B(H24B), C23B(H23B)
3.d Idealised Me refined as rotating group:
 C18(H18A,H18B,H18C), C19(H19A,H19B,H19C)
;
_olex2_submission_special_instructions 'No special instructions were received'

loop_
_space_group_symop_operation_xyz
'x, y, z'
'-x, -y, -z'

loop_
_atom_site_label
_atom_site_type_symbol
_atom_site_fract_x
_atom_site_fract_y
_atom_site_fract_z
_atom_site_U_iso_or_equiv
_atom_site_adp_type
_atom_site_occupancy
_atom_site_site_symmetry_order
_atom_site_calc_flag
_atom_site_refinement_flags_posn
_atom_site_refinement_flags_occupancy
_atom_site_disorder_assembly
_atom_site_disorder_group
S1A S 1.12359(6) 0.48066(5) 0.35889(4) 0.02720(18) Uani 0.8919(18) 1 d . P A 1
O1 O 0.91530(14) 0.21269(12) 0.34551(11) 0.0288(3) Uani 1 1 d . . . .
O2 O 0.67370(14) 0.23292(13) 0.16391(11) 0.0288(3) Uani 1 1 d . . . .
N2 N 0.63952(15) 0.31345(14) 0.33010(12) 0.0211(3) Uani 1 1 d . . . .
N1 N 0.74961(15) 0.39510(14) 0.27632(13) 0.0217(3) Uani 1 1 d . . . .
N3 N 0.46869(16) 0.24353(15) 0.49965(13) 0.0243(3) Uani 1 1 d . . . .
C10 C 0.60685(19) 0.23329(17) 0.26308(15) 0.0213(4) Uani 1 1 d . . . .
C16 C 0.41985(18) 0.16895(17) 0.43686(15) 0.0223(4) Uani 1 1 d . . . .
C3 C 0.89146(19) 0.32764(17) 0.28018(15) 0.0214(4) Uani 1 1 d . . . .
C17 C 0.57634(19) 0.30901(17) 0.44795(15) 0.0223(4) Uani 1 1 d . . . .
C4 C 0.70137(19) 0.53415(17) 0.21188(16) 0.0226(4) Uani 1 1 d . . . .
C11 C 0.48621(18) 0.15756(17) 0.32328(15) 0.0207(4) Uani 1 1 d . . . .
C12 C 0.4379(2) 0.07520(17) 0.26665(17) 0.0258(4) Uani 1 1 d . . . .
H12 H 0.483613 0.067495 0.191393 0.031 Uiso 1 1 calc R . . .
C2 C 1.01078(18) 0.39795(17) 0.19313(15) 0.0224(4) Uani 1 1 d . . . .
H2 H 0.975142 0.495789 0.161784 0.027 Uiso 1 1 calc R . . .
C9 C 0.7438(2) 0.64219(18) 0.23951(17) 0.0265(4) Uani 1 1 d . . . .
H9 H 0.801636 0.624626 0.299490 0.032 Uiso 1 1 calc R . . .
C5 C 0.6108(2) 0.55913(19) 0.12528(16) 0.0274(4) Uani 1 1 d . . . .
H5 H 0.581860 0.486404 0.107687 0.033 Uiso 1 1 calc R . . .
C22A C 1.0195(3) 0.8922(4) 0.2635(4) 0.0246(7) Uani 0.8919(18) 1 d . P A 1
H22A H 0.972846 0.959164 0.302192 0.029 Uiso 0.8919(18) 1 calc R P A 1
C21A C 1.0351(3) 0.7544(4) 0.3268(2) 0.0242(5) Uani 0.8919(18) 1 d . P A 1
H21A H 0.997515 0.729371 0.407406 0.029 Uiso 0.8919(18) 1 calc R P A 1
C15 C 0.3020(2) 0.09719(19) 0.49252(17) 0.0287(4) Uani 1 1 d . . . .
H15 H 0.256102 0.103619 0.568071 0.034 Uiso 1 1 calc R . . .
C6 C 0.5642(2) 0.6942(2) 0.06540(18) 0.0325(4) Uani 1 1 d . . . .
H6 H 0.502058 0.712340 0.008415 0.039 Uiso 1 1 calc R . . .
C20A C 1.1074(3) 0.6530(2) 0.2695(3) 0.0210(4) Uani 0.8919(18) 1 d . P A 1
C8 C 0.6995(2) 0.77643(19) 0.17721(18) 0.0333(4) Uani 1 1 d . . . .
H8 H 0.729838 0.849201 0.193695 0.040 Uiso 1 1 calc R . . .
C18 C 0.6443(2) 0.3789(2) 0.51432(17) 0.0305(4) Uani 1 1 d . . . .
H18A H 0.744126 0.338003 0.518181 0.046 Uiso 1 1 calc GR . . .
H18B H 0.592624 0.368689 0.593886 0.046 Uiso 1 1 calc GR . . .
H18C H 0.639751 0.474881 0.473550 0.046 Uiso 1 1 calc GR . . .
C1 C 1.1447(2) 0.38164(18) 0.25358(18) 0.0293(4) Uani 1 1 d . . . .
H1BC H 1.225757 0.407589 0.192315 0.035 Uiso 0.8919(18) 1 calc R P A 1
H1BD H 1.169364 0.285298 0.294159 0.035 Uiso 0.8919(18) 1 calc R P A 1
H1AA H 1.202251 0.294609 0.246347 0.035 Uiso 0.1081(18) 1 calc R P A -1
H1AB H 1.109732 0.370573 0.338064 0.035 Uiso 0.1081(18) 1 calc R P A -1
C14 C 0.2541(2) 0.01737(19) 0.43564(18) 0.0326(5) Uani 1 1 d . . . .
H14 H 0.175583 -0.029092 0.472879 0.039 Uiso 1 1 calc R . . .
C13 C 0.3225(2) 0.00564(18) 0.32267(18) 0.0308(4) Uani 1 1 d . . . .
H13 H 0.290020 -0.049128 0.285276 0.037 Uiso 1 1 calc R . . .
C19 C 1.0500(2) 0.32695(19) 0.09104(17) 0.0313(4) Uani 1 1 d . . . .
H19A H 1.090377 0.232562 0.121577 0.047 Uiso 1 1 calc GR . . .
H19B H 1.120133 0.372884 0.030424 0.047 Uiso 1 1 calc GR . . .
H19C H 0.963894 0.330986 0.057239 0.047 Uiso 1 1 calc GR . . .
C25A C 1.1644(2) 0.6917(3) 0.1495(3) 0.0238(5) Uani 0.8919(18) 1 d . P A 1
H25A H 1.214516 0.625147 0.111506 0.029 Uiso 0.8919(18) 1 calc R P A 1
C7 C 0.6102(2) 0.8018(2) 0.09048(18) 0.0350(5) Uani 1 1 d . . . .
H7 H 0.580749 0.891939 0.048644 0.042 Uiso 1 1 calc R . . .
C23A C 1.0735(4) 0.9301(3) 0.1426(3) 0.0258(7) Uani 0.8919(18) 1 d . P A 1
H23A H 1.060458 1.022099 0.099731 0.031 Uiso 0.8919(18) 1 calc R P A 1
C24A C 1.1472(3) 0.8298(4) 0.0856(2) 0.0260(5) Uani 0.8919(18) 1 d . P A 1
H24A H 1.184801 0.855092 0.004981 0.031 Uiso 0.8919(18) 1 calc R P A 1
S1B S 1.2591(6) 0.4943(6) 0.2162(5) 0.0476(17) Uiso 0.1081(18) 1 d . P A -1
C20B C 1.163(2) 0.663(2) 0.219(3) 0.016(4) Uiso 0.1081(18) 1 d . P A 2
C21B C 1.083(3) 0.687(3) 0.314(2) 0.028(6) Uiso 0.1081(18) 1 d . P A 2
H21B H 1.066426 0.614239 0.380846 0.034 Uiso 0.1081(18) 1 calc R P A 2
C25B C 1.168(2) 0.768(4) 0.118(2) 0.022(5) Uiso 0.1081(18) 1 d . P A 2
H25B H 1.214621 0.750244 0.045801 0.026 Uiso 0.1081(18) 1 calc R P A 2
C22B C 1.023(3) 0.817(4) 0.318(3) 0.035(7) Uiso 0.1081(18) 1 d . P A 2
H22B H 0.979194 0.833800 0.390709 0.042 Uiso 0.1081(18) 1 calc R P A 2
C24B C 1.108(3) 0.896(3) 0.120(3) 0.020(6) Uiso 0.1081(18) 1 d . P A 2
H24B H 1.123463 0.968982 0.053231 0.024 Uiso 0.1081(18) 1 calc R P A 2
C23B C 1.025(4) 0.917(3) 0.221(3) 0.028(8) Uiso 0.1081(18) 1 d . P A 2
H23B H 0.971055 1.003063 0.221983 0.033 Uiso 0.1081(18) 1 calc R P A 2

loop_
_atom_site_aniso_label
_atom_site_aniso_U_11
_atom_site_aniso_U_22
_atom_site_aniso_U_33
_atom_site_aniso_U_23
_atom_site_aniso_U_13
_atom_site_aniso_U_12
S1A 0.0359(3) 0.0223(3) 0.0245(3) -0.00104(19) -0.0131(2) -0.0062(2)
O1 0.0262(7) 0.0207(6) 0.0327(7) 0.0027(5) -0.0048(6) -0.0017(5)
O2 0.0302(7) 0.0352(7) 0.0233(7) -0.0125(5) 0.0035(5) -0.0100(6)
N2 0.0188(7) 0.0241(7) 0.0217(7) -0.0062(6) -0.0027(6) -0.0062(6)
N1 0.0190(7) 0.0191(7) 0.0267(8) -0.0033(6) -0.0049(6) -0.0041(6)
N3 0.0234(8) 0.0268(8) 0.0202(7) -0.0046(6) -0.0052(6) 0.0023(6)
C10 0.0217(9) 0.0212(8) 0.0211(9) -0.0055(7) -0.0050(7) -0.0019(7)
C16 0.0194(9) 0.0201(8) 0.0235(9) -0.0002(7) -0.0071(7) 0.0018(7)
C3 0.0206(9) 0.0205(8) 0.0240(9) -0.0053(7) -0.0058(7) -0.0029(7)
C17 0.0217(9) 0.0235(8) 0.0197(8) -0.0054(7) -0.0059(7) 0.0037(7)
C4 0.0187(8) 0.0209(8) 0.0266(9) -0.0042(7) -0.0052(7) -0.0002(7)
C11 0.0191(8) 0.0195(8) 0.0222(8) -0.0016(7) -0.0068(7) -0.0017(7)
C12 0.0264(9) 0.0211(8) 0.0302(9) -0.0053(7) -0.0096(8) -0.0012(7)
C2 0.0200(9) 0.0166(8) 0.0290(9) -0.0013(7) -0.0072(7) -0.0024(7)
C9 0.0250(9) 0.0239(9) 0.0319(10) -0.0086(8) -0.0104(8) 0.0016(7)
C5 0.0249(9) 0.0281(9) 0.0296(10) -0.0057(8) -0.0080(8) -0.0039(7)
C22A 0.0244(13) 0.0241(17) 0.0268(18) -0.0085(16) -0.0047(13) -0.0033(10)
C21A 0.0234(12) 0.0251(16) 0.0252(12) -0.0063(12) -0.0040(9) -0.0062(12)
C15 0.0212(9) 0.0291(9) 0.0270(9) 0.0039(8) -0.0022(7) -0.0008(7)
C6 0.0298(10) 0.0337(10) 0.0328(10) -0.0042(8) -0.0146(8) 0.0011(8)
C20A 0.0189(13) 0.0207(11) 0.0250(13) -0.0058(11) -0.0059(11) -0.0042(9)
C8 0.0359(11) 0.0225(9) 0.0423(11) -0.0114(8) -0.0102(9) 0.0025(8)
C18 0.0299(10) 0.0370(10) 0.0290(10) -0.0158(8) -0.0102(8) 0.0012(8)
C1 0.0256(10) 0.0196(9) 0.0411(11) -0.0008(8) -0.0129(8) -0.0025(7)
C14 0.0228(10) 0.0252(9) 0.0419(11) 0.0073(8) -0.0078(8) -0.0065(7)
C13 0.0288(10) 0.0204(9) 0.0431(11) -0.0013(8) -0.0146(9) -0.0052(7)
C19 0.0350(11) 0.0280(9) 0.0306(10) -0.0078(8) 0.0003(8) -0.0080(8)
C25A 0.0254(11) 0.0202(14) 0.0271(15) -0.0078(10) -0.0044(9) -0.0029(9)
C7 0.0354(11) 0.0248(10) 0.0400(11) -0.0045(8) -0.0120(9) 0.0070(8)
C23A 0.0299(14) 0.0174(13) 0.0307(19) -0.0063(12) -0.0067(12) -0.0027(11)
C24A 0.0343(13) 0.0229(13) 0.0210(11) -0.0056(13) -0.0030(10) -0.0059(11)

loop_
_atom_type_symbol
_atom_type_description
_atom_type_scat_dispersion_real
_atom_type_scat_dispersion_imag
_atom_type_scat_source
C C 0.0181 0.0091 'International Tables Vol C Tables 4.2.6.8 and 6.1.1.4'
H H 0.0000 0.0000 'International Tables Vol C Tables 4.2.6.8 and 6.1.1.4'
N N 0.0311 0.0180 'International Tables Vol C Tables 4.2.6.8 and 6.1.1.4'
O O 0.0492 0.0322 'International Tables Vol C Tables 4.2.6.8 and 6.1.1.4'
S S 0.3331 0.5567 'International Tables Vol C Tables 4.2.6.8 and 6.1.1.4'

loop_
_geom_angle_atom_site_label_1
_geom_angle_atom_site_label_2
_geom_angle_atom_site_label_3
_geom_angle
C20A S1A C1 103.73(14)
C20A S1A S1B 70.0(2)
C1 S1A S1B 52.97(18)
C10 N2 N1 116.67(14)
C17 N2 N1 119.31(14)
C17 N2 C10 123.88(14)
N2 N1 C4 115.70(13)
C3 N1 N2 115.93(13)
C3 N1 C4 127.92(14)
C17 N3 C16 117.97(15)
O2 C10 N2 121.17(15)
O2 C10 C11 125.95(16)
N2 C10 C11 112.86(14)
N3 C16 C11 123.04(16)
N3 C16 C15 118.41(16)
C11 C16 C15 118.50(17)
O1 C3 N1 120.10(15)
O1 C3 C2 122.29(15)
N1 C3 C2 117.41(14)
N2 C17 C18 116.80(15)
N3 C17 N2 122.33(16)
N3 C17 C18 120.81(16)
C9 C4 N1 119.05(15)
C9 C4 C5 120.77(16)
C5 C4 N1 120.17(15)
C16 C11 C10 119.33(15)
C16 C11 C12 120.81(16)
C12 C11 C10 119.86(16)
C13 C12 C11 119.81(18)
C3 C2 C1 110.77(14)
C3 C2 C19 106.51(14)
C1 C2 C19 109.60(15)
C8 C9 C4 119.63(17)
C6 C5 C4 119.12(17)
C21A C22A C23A 120.2(3)
C22A C21A C20A 120.2(2)
C14 C15 C16 120.32(18)
C7 C6 C5 120.06(17)
S1A C20A S1B 57.84(17)
C21A C20A S1A 116.6(3)
C21A C20A S1B 163.8(2)
C25A C20A S1A 124.0(3)
C25A C20A C21A 119.4(2)
C25A C20A S1B 67.8(3)
C7 C8 C9 119.82(18)
C2 C1 S1A 114.68(13)
C2 C1 S1B 124.1(2)
S1B C1 S1A 67.3(2)
C15 C14 C13 120.61(17)
C12 C13 C14 119.95(18)
C20A C25A C24A 120.4(2)
C20A C25A S1B 73.2(3)
C24A C25A S1B 160.9(3)
C8 C7 C6 120.56(17)
C22A C23A C24A 119.8(2)
C23A C24A C25A 120.0(2)
S1A S1B C20A 52.12(17)
S1A S1B C25A 90.2(2)
C1 S1B S1A 59.8(2)
C1 S1B C20A 95.4(3)
C1 S1B C25A 113.5(3)
C25A S1B C20A 38.95(14)
C21B C20B C25B 118(2)
C20B C21B C22B 121(3)
C24B C25B C20B 121(2)
C23B C22B C21B 121(3)
C25B C24B C23B 119(2)
C22B C23B C24B 119(3)

loop_
_geom_bond_atom_site_label_1
_geom_bond_atom_site_label_2
_geom_bond_distance
S1A C20A 1.773(2)
S1A C1 1.782(2)
S1A S1B 1.902(6)
O1 C3 1.214(2)
O2 C10 1.222(2)
N2 N1 1.4034(19)
N2 C10 1.401(2)
N2 C17 1.398(2)
N1 C3 1.388(2)
N1 C4 1.441(2)
N3 C16 1.393(2)
N3 C17 1.286(2)
C10 C11 1.459(2)
C16 C11 1.396(2)
C16 C15 1.406(3)
C3 C2 1.516(2)
C17 C18 1.493(2)
C4 C9 1.388(2)
C4 C5 1.390(3)
C11 C12 1.400(2)
C12 C13 1.376(3)
C2 C1 1.525(2)
C2 C19 1.534(3)
C9 C8 1.386(3)
C5 C6 1.389(3)
C22A C21A 1.389(4)
C22A C23A 1.389(5)
C21A C20A 1.402(4)
C15 C14 1.378(3)
C6 C7 1.386(3)
C20A C25A 1.386(4)
C20A S1B 2.112(7)
C8 C7 1.383(3)
C1 S1B 1.646(6)
C14 C13 1.396(3)
C25A C24A 1.395(3)
C25A S1B 2.042(7)
C23A C24A 1.394(4)
C20B C21B 1.29(3)
C20B C25B 1.36(3)
C21B C22B 1.35(4)
C25B C24B 1.33(4)
C22B C23B 1.30(4)
C24B C23B 1.35(4)
